data_1576352
loop_
_publ_author_name
'Zhang, Da-Shuai'
'Zhang, Zhen-Wei'
'Wang, Wei'
'Liu, Xiao-Ting'
'Gao, Qiang'
'Pang, Jingjing'
'Zhang, Yong-Zheng'
'Geng, Longlong'
'Feng, Chuanqi'
'Gao, Yanyan'
'Sha, Sha'
'Ni, Ai-Yun'
'Li, Bin'
'Zhang, Xiuling'
'Hu, Hui'
'Chang, Ze'

_publ_section_title
;
 Rare-earth-based donor-acceptor metal-organic frameworks with low thermal
 quenching and dual emission mechanisms for high-temperature sensing.
;
_journal_issue 20
_journal_name_full 'Materials horizons'
_journal_page_first 8537
_journal_page_last 8545
_journal_paper_doi 10.1039/d5mh00689a
_journal_volume 12
_journal_year 2025
_chemical_formula_moiety 'C30 H16 Eu N4 O6, 0.5(C16 H10)'
_chemical_formula_sum 'C38 H21 Eu N4 O6'
_chemical_formula_weight 781.55
_space_group_crystal_system triclinic
_space_group_IT_number 2
_space_group_name_Hall '-P 1'
_space_group_name_H-M_alt 'P -1'
_atom_sites_solution_hydrogens geom
_atom_sites_solution_primary dual
_audit_creation_date 2025-06-06
_audit_creation_method
;
Olex2 1.5
(compiled 2025.05.31 svn.r86d253d1 for OlexSys, GUI svn.r7254)
;
_audit_update_record
;
2025-07-06 deposited with the CCDC.	2025-07-08 downloaded from the CCDC.
;
_cell_angle_alpha 72.008(8)
_cell_angle_beta 78.487(8)
_cell_angle_gamma 79.532(7)
_cell_formula_units_Z 2
_cell_length_a 9.612(3)
_cell_length_b 10.220(3)
_cell_length_c 15.860(5)
_cell_measurement_reflns_used 3023
_cell_measurement_temperature 193.15
_cell_measurement_theta_max 24.814
_cell_measurement_theta_min 2.179
_cell_volume 1439.9(8)
_computing_cell_refinement 'SAINT V8.41 (Bruker, 2024)'
_computing_data_collection 'APEX6 V2024.9-1 (Bruker, 2024)'
_computing_data_reduction 'SAINT V8.41 (Bruker, 2024)'
_computing_molecular_graphics 'Olex2 1.5 (Dolomanov et al., 2009)'
_computing_publication_material 'Olex2 1.5 (Dolomanov et al., 2009)'
_computing_structure_refinement 'SHELXL 2019/3 (Sheldrick, 2015)'
_computing_structure_solution 'SHELXT  (Sheldrick, 2015)'
_diffrn_ambient_temperature 193.15
_diffrn_detector CPAD
_diffrn_detector_area_resol_mean 7.41
_diffrn_detector_type 'Bruker PHOTON II'
_diffrn_measured_fraction_theta_full 0.976
_diffrn_measured_fraction_theta_max 0.976
_diffrn_measurement_device 'four-circle diffractometer'
_diffrn_measurement_device_type 'Bruker D8 VENTURE TXS PHOTON II'
_diffrn_measurement_method '\w and \f shutterless scans'
_diffrn_measurement_specimen_support 'nylon loop'
_diffrn_radiation_monochromator 'Helios Multi-layer Optic'
_diffrn_radiation_probe x-ray
_diffrn_radiation_type MoK\a
_diffrn_radiation_wavelength 0.71073
_diffrn_reflns_av_R_equivalents 0.0557
_diffrn_reflns_av_unetI/netI 0.0906
_diffrn_reflns_Laue_measured_fraction_full 0.976
_diffrn_reflns_Laue_measured_fraction_max 0.976
_diffrn_reflns_limit_h_max 10
_diffrn_reflns_limit_h_min -10
_diffrn_reflns_limit_k_max 11
_diffrn_reflns_limit_k_min -11
_diffrn_reflns_limit_l_max 17
_diffrn_reflns_limit_l_min -14
_diffrn_reflns_number 7220
_diffrn_reflns_point_group_measured_fraction_full 0.976
_diffrn_reflns_point_group_measured_fraction_max 0.976
_diffrn_reflns_theta_full 22.997
_diffrn_reflns_theta_max 22.997
_diffrn_reflns_theta_min 2.113
_diffrn_source 'Turbo X-Ray Source (TXS)'
_diffrn_source_current 40.0
_diffrn_source_power 1.8
_diffrn_source_target Mo
_diffrn_source_type 'Rotaing Anode'
_diffrn_source_voltage 45.0
_exptl_absorpt_coefficient_mu 2.240
_exptl_absorpt_correction_T_max 0.0262
_exptl_absorpt_correction_T_min 0.0081
_exptl_absorpt_correction_type multi-scan
_exptl_absorpt_process_details
;
SADABS-2016/2 (Bruker,2016/2) was used for absorption correction.
wR2(int) was 0.1072 before and 0.0669 after correction.
The Ratio of minimum to maximum transmission is 0.3092.
The \l/2 correction factor is Not present.
;
_exptl_crystal_density_diffrn 1.803
_exptl_crystal_description block
_exptl_crystal_F_000 776
_exptl_crystal_size_max 0.13
_exptl_crystal_size_mid 0.12
_exptl_crystal_size_min 0.09
_refine_diff_density_max 4.198
_refine_diff_density_min -1.781
_refine_diff_density_rms 0.214
_refine_ls_extinction_method none
_refine_ls_goodness_of_fit_ref 1.101
_refine_ls_hydrogen_treatment constr
_refine_ls_matrix_type full
_refine_ls_number_parameters 610
_refine_ls_number_reflns 3917
_refine_ls_number_restraints 1124
_refine_ls_restrained_S_all 0.955
_refine_ls_R_factor_all 0.1347
_refine_ls_R_factor_gt 0.0984
_refine_ls_shift/su_max 0.000
_refine_ls_shift/su_mean 0.000
_refine_ls_structure_factor_coef Fsqd
_refine_ls_weighting_details 'w=1/[\s^2^(Fo^2^)+(0.1533P)^2^+24.4068P] where P=(Fo^2^+2Fc^2^)/3'
_refine_ls_weighting_scheme calc
_refine_ls_wR_factor_gt 0.2686
_refine_ls_wR_factor_ref 0.2913
_reflns_Friedel_coverage 0.000
_reflns_number_gt 2843
_reflns_number_total 3917
_reflns_threshold_expression 'I > 2\s(I)'
_cod_data_source_file d5mh00689a2.cif
_cod_data_source_block DZU-500(Eu)-Pyrene-2D
_cod_depositor_comments
;
The following automatic conversions were performed:

data item '_diffrn_radiation_probe' value 'X-ray' was changed to
'x-ray' in accordance with the
/home/data/users/saulius/crontab/automatic-downloads/current/RSC/lib/dictionaries/cif_core.dic
dictionary named 'cif_core.dic' version 2.4.2 last updated on
2011-04-26.

Automatic conversion script
Id: cif_fix_values 8170 2020-07-09 18:12:32Z antanas 
;
_cod_database_code 1576352
_shelx_shelxl_version_number 2019/3
_shelx_space_group_comment
;
The symmetry employed for this shelxl refinement is uniquely defined
by the following loop, which should always be used as a source of
symmetry information in preference to the above space-group names.
They are only intended as comments.
;
_shelx_estimated_absorpt_t_max 0.824
_shelx_estimated_absorpt_t_min 0.759
_olex2_refinement_description
;
1. Restrained distances
 C13-C12 = C12-C11 = C10-C11 = C3-C4 = C5-C4 = C6-C5 = C16-C15
 1.39 with sigma of 0.01
 C13-C11 = C12-C10 = C3-C5 = C4-C6
 2.4 with sigma of 0.01
 C15-C6 = C3-C16
 2.4 with sigma of 0.01
 C16-C13 = C15-C10
 2.4 with sigma of 0.01
2. Restrained planarity
 C9A, C4A, C5A, C3A, C6A, C2A, C15A, C16A, C7A, C1A, C13A, C10A, C8A, C14A,
 C12A, C11A
 with sigma of 0.1
3. Uiso/Uaniso restraints and constraints
C1 \\sim C9 \\sim C10 \\sim C11 \\sim C12 \\sim C13 \\sim C14 \\sim C15: within
2A with sigma of 0.01 and sigma for terminal atoms of 0.02 within 2A
C1 \\sim C2 \\sim C3 \\sim C4 \\sim C5 \\sim C6 \\sim C7 \\sim C8 \\sim C9
\\sim C10 \\sim C11 \\sim C12 \\sim C13 \\sim C14 \\sim C15 \\sim C16: within
2A with sigma of 0.01 and sigma for terminal atoms of 0.02 within 2A
C9A \\sim C4A \\sim C5A \\sim C3A \\sim C6A \\sim C2A \\sim C15A \\sim C16A
\\sim C7A \\sim C1A \\sim C13A \\sim C10A \\sim C8A \\sim C14A \\sim C12A \\sim
C11A: within 2A with sigma of 0.01 and sigma for terminal atoms of 0.02 within
2A
Uanis(C6) \\sim Ueq, Uanis(C11) \\sim Ueq, Uanis(C12) \\sim Ueq, Uanis(C10)
\\sim Ueq, Uanis(C13) \\sim Ueq, Uanis(C9) \\sim Ueq, Uanis(C16) \\sim Ueq,
Uanis(C14) \\sim Ueq, Uanis(C15) \\sim Ueq, Uanis(C8) \\sim Ueq, Uanis(C1)
\\sim Ueq, Uanis(C3) \\sim Ueq, Uanis(C7) \\sim Ueq, Uanis(C5) \\sim Ueq,
Uanis(C2) \\sim Ueq, Uanis(C4) \\sim Ueq: with sigma of 0.01 and sigma for
terminal atoms of 0.02
Uanis(C9A) \\sim Ueq, Uanis(C4A) \\sim Ueq, Uanis(C5A) \\sim Ueq, Uanis(C3A)
\\sim Ueq, Uanis(C6A) \\sim Ueq, Uanis(C2A) \\sim Ueq, Uanis(C15A) \\sim Ueq,
Uanis(C16A) \\sim Ueq, Uanis(C7A) \\sim Ueq, Uanis(C1A) \\sim Ueq, Uanis(C13A)
\\sim Ueq, Uanis(C10A) \\sim Ueq, Uanis(C8A) \\sim Ueq, Uanis(C14A) \\sim Ueq,
Uanis(C12A) \\sim Ueq, Uanis(C11A) \\sim Ueq: with sigma of 0.01 and sigma for
terminal atoms of 0.02
4. Rigid body (RIGU) restrains
 All non-hydrogen atoms
 with sigma for 1-2 distances of 0.004 and sigma for 1-3 distances of 0.004
5. Same fragment restrains
{C4, C5, C10, C16, C6, C7, C8, C9, C11, C12, C14, C1, C2, C3, C15, C13} sigma
for 1-2: 0.02, 1-3: 0.04
as in
{C4A, C5A, C10A, C16A, C6A, C7A, C8A, C9A, C11A, C12A, C14A, C1A, C2A, C3A,
C15A, C13A}
6. Others
 Fixed Sof: C4A(0.25) H4A(0.25) C5A(0.25) H5A(0.25) C10A(0.25) C16A(0.25)
 C6A(0.25) C7A(0.25) H7A(0.25) C8A(0.25) H8A(0.25) C9A(0.25) H9A(0.25)
 C11A(0.25) H11A(0.25) C12A(0.25) H12A(0.25) C14A(0.25) H14A(0.25) C1A(0.25)
 H1A(0.25) C2A(0.25) H2A(0.25) C3A(0.25) C15A(0.25) C13A(0.25) C4(0.25)
 H4(0.25) C5(0.25) H5(0.25) C10(0.25) C16(0.25) C6(0.25) C7(0.25) H7(0.25)
 C8(0.25) H8(0.25) C9(0.25) H9(0.25) C11(0.25) H11(0.25) C12(0.25) H12(0.25)
 C14(0.25) H14(0.25) C1(0.25) H1(0.25) C2(0.25) H2(0.25) C3(0.25) C15(0.25)
 C13(0.25)
7.a Aromatic/amide H refined with riding coordinates:
 C37(H37), C31(H31), C46(H46), C34(H34), C33(H33), C45(H45), C19(H19),
 C41(H41), C40(H40), C38(H38), C25(H25), C24(H24), C32(H32), C26(H26), C18(H18),
  C17(H17), C4A(H4A), C5A(H5A), C7A(H7A), C8A(H8A), C9A(H9A), C11A(H11A),
 C12A(H12A), C14A(H14A), C1A(H1A), C2A(H2A), C4(H4), C5(H5), C7(H7), C8(H8),
 C9(H9), C11(H11), C12(H12), C14(H14), C1(H1), C2(H2)
7.b Fitted hexagon refined as free rotating group:
 C10A(C16A,C6A,C7A,C8A,C9A), C14A(C1A,C2A,C3A,C15A,C13A), C10(C16,C6,C7,C8,C9),
  C14(C1,C2,C3,C15,C13)
;
_olex2_submission_special_instructions 'No special instructions were received'
_site XU

loop_
_space_group_symop_operation_xyz
'x, y, z'
'-x, -y, -z'

loop_
_atom_site_label
_atom_site_type_symbol
_atom_site_fract_x
_atom_site_fract_y
_atom_site_fract_z
_atom_site_U_iso_or_equiv
_atom_site_adp_type
_atom_site_occupancy
_atom_site_site_symmetry_order
_atom_site_calc_flag
_atom_site_refinement_flags_posn
_atom_site_refinement_flags_adp
_atom_site_refinement_flags_occupancy
_atom_site_disorder_assembly
_atom_site_disorder_group
O6 O 0.1196(13) 0.1589(13) 0.9594(8) 0.052(3) Uani 1 1 d . . . . .
O3 O 0.4973(14) -0.8276(13) 1.1261(8) 0.055(3) Uani 1 1 d . . . . .
O1 O 0.3569(13) -0.1054(14) 1.0394(9) 0.058(3) Uani 1 1 d . . . . .
O5 O -0.1058(13) 0.1574(12) 1.0262(8) 0.053(3) Uani 1 1 d . . . . .
O4 O 0.6862(14) -0.8181(13) 1.1848(10) 0.062(3) Uani 1 1 d . . . . .
O2 O 0.5339(15) -0.1218(14) 1.1150(10) 0.064(4) Uani 1 1 d . . . . .
N1 N 0.0872(16) 0.0761(16) 0.7950(10) 0.053(3) Uani 1 1 d . . . . .
N2 N 0.3672(17) 0.1002(17) 0.7216(10) 0.058(4) Uani 1 1 d . . . . .
N4 N 0.2532(18) 0.1781(17) 0.4271(10) 0.060(4) Uani 1 1 d . . . . .
N3 N -0.0389(19) 0.1669(19) 0.5002(12) 0.067(4) Uani 1 1 d . . . . .
C44 C 0.0046(19) 0.3631(19) 0.9974(13) 0.051(4) Uani 1 1 d . . . . .
C28 C 0.066(2) 0.148(2) 0.5521(12) 0.055(4) Uani 1 1 d . . . . .
C37 C 0.554(2) -0.404(2) 1.1781(14) 0.059(4) Uani 1 1 d . . . . .
H37 H 0.603417 -0.357385 1.203900 0.071 Uiso 1 1 calc R U . . .
C29 C 0.151(2) 0.199(2) 0.3731(13) 0.061(4) Uani 1 1 d . . . . .
C31 C -0.095(2) 0.205(2) 0.3541(14) 0.069(5) Uani 1 1 d . . . . .
H31 H -0.192122 0.195174 0.378267 0.083 Uiso 1 1 calc R U . . .
C43 C 0.0078(19) 0.2143(18) 0.9944(11) 0.045(3) Uani 1 1 d . . . . .
C46 C 0.1231(19) 0.4319(19) 0.9628(14) 0.054(5) Uani 1 1 d . . . . .
H46 H 0.208891 0.386016 0.937634 0.065 Uiso 1 1 calc R U . . .
C30 C 0.004(3) 0.193(2) 0.4123(15) 0.071(5) Uani 1 1 d . . . . .
C36 C 0.457(2) -0.330(2) 1.1216(13) 0.054(4) Uani 1 1 d . . . . .
C34 C 0.193(2) 0.220(3) 0.2810(14) 0.072(6) Uani 1 1 d . . . . .
H34 H 0.291903 0.219775 0.256118 0.086 Uiso 1 1 calc R U . . .
C39 C 0.509(2) -0.616(2) 1.1554(13) 0.056(4) Uani 1 1 d . . . . .
C33 C 0.095(2) 0.240(2) 0.2280(15) 0.071(5) Uani 1 1 d . . . . .
H33 H 0.124001 0.259918 0.164944 0.085 Uiso 1 1 calc R U . . .
C45 C -0.1185(19) 0.4334(19) 1.0358(14) 0.055(4) Uani 1 1 d . . . . .
H45 H -0.200751 0.387119 1.061334 0.066 Uiso 1 1 calc R U . . .
C19 C -0.112(2) 0.114(3) 0.6875(15) 0.074(6) Uani 1 1 d . . . . .
H19 H -0.183394 0.127127 0.650966 0.089 Uiso 1 1 calc R U . . .
C42 C 0.560(2) -0.767(2) 1.1587(14) 0.057(4) Uani 1 1 d . . . . .
C35 C 0.449(2) -0.172(2) 1.0877(14) 0.061(4) Uani 1 1 d . . . . .
C41 C 0.380(2) -0.400(2) 1.0884(13) 0.060(4) Uani 1 1 d . . . . .
H41 H 0.308368 -0.349210 1.052883 0.073 Uiso 1 1 calc R U . . .
C40 C 0.407(2) -0.542(2) 1.1066(13) 0.057(4) Uani 1 1 d . . . . .
H40 H 0.351707 -0.588828 1.084425 0.069 Uiso 1 1 calc R U . . .
C27 C 0.210(2) 0.155(2) 0.5133(13) 0.058(4) Uani 1 1 d . . . . .
C23 C 0.313(2) 0.144(2) 0.5728(13) 0.063(5) Uani 1 1 d . . . . .
C38 C 0.579(2) -0.548(2) 1.1971(14) 0.059(4) Uani 1 1 d . . . . .
H38 H 0.642166 -0.600093 1.237926 0.071 Uiso 1 1 calc R U . . .
C22 C 0.272(2) 0.1153(19) 0.6657(13) 0.053(4) Uani 1 1 d . . . . .
C25 C 0.550(2) 0.140(3) 0.5936(14) 0.072(6) Uani 1 1 d . . . . .
H25 H 0.647678 0.150023 0.570697 0.086 Uiso 1 1 calc R U . . .
C24 C 0.460(2) 0.152(3) 0.5399(14) 0.073(6) Uani 1 1 d . . . . .
H24 H 0.493989 0.166498 0.477611 0.088 Uiso 1 1 calc R U . . .
C21 C 0.124(2) 0.106(2) 0.7067(13) 0.054(4) Uani 1 1 d . . . . .
C32 C -0.051(3) 0.232(2) 0.2629(15) 0.074(5) Uani 1 1 d . . . . .
H32 H -0.119281 0.244996 0.223941 0.088 Uiso 1 1 calc R U . . .
C26 C 0.499(2) 0.112(3) 0.6887(14) 0.071(6) Uani 1 1 d . . . . .
H26 H 0.565665 0.101693 0.728114 0.086 Uiso 1 1 calc R U . . .
C20 C 0.019(2) 0.126(2) 0.6492(13) 0.054(4) Uani 1 1 d . . . . .
C18 C -0.152(2) 0.084(2) 0.7791(14) 0.065(5) Uani 1 1 d . . . . .
H18 H -0.248937 0.076087 0.806368 0.077 Uiso 1 1 calc R U . . .
C17 C -0.044(2) 0.065(2) 0.8290(14) 0.060(5) Uani 1 1 d . . . . .
H17 H -0.069048 0.043542 0.892403 0.072 Uiso 1 1 calc R U . . .
Eu1 Eu 0.28441(11) -0.00817(11) 0.89828(7) 0.0572(5) Uani 1 1 d . . . A 1
C4A C -0.049(5) 0.444(5) 0.703(3) 0.071(7) Uani 0.25 1 d D U P B -2
H4A H -0.118778 0.429325 0.755402 0.085 Uiso 0.25 1 calc R U P B -2
C5A C 0.094(5) 0.441(4) 0.710(3) 0.071(7) Uani 0.25 1 d D U P B -2
H5A H 0.120902 0.424982 0.766789 0.086 Uiso 0.25 1 calc R U P B -2
C10A C 0.256(5) 0.506(6) 0.473(3) 0.077(6) Uani 0.25 1 d DG U P B -2
C16A C 0.155(4) 0.485(5) 0.550(3) 0.075(6) Uani 0.25 1 d DG U P B -2
C6A C 0.196(4) 0.462(4) 0.633(3) 0.074(6) Uani 0.25 1 d DG U P B -2
C7A C 0.339(5) 0.459(5) 0.639(3) 0.079(7) Uani 0.25 1 d DG U P B -2
H7A H 0.368020 0.443147 0.695641 0.095 Uiso 0.25 1 calc R U P B -2
C8A C 0.441(4) 0.480(5) 0.562(3) 0.080(7) Uani 0.25 1 d DG U P B -2
H8A H 0.538297 0.478379 0.565493 0.096 Uiso 0.25 1 calc R U P B -2
C9A C 0.399(5) 0.504(5) 0.479(3) 0.080(7) Uani 0.25 1 d DG U P B -2
H9A H 0.467893 0.517890 0.425807 0.095 Uiso 0.25 1 calc R U P B -2
C11A C 0.217(6) 0.529(8) 0.389(3) 0.077(7) Uani 0.25 1 d D U P B -2
H11A H 0.287619 0.542287 0.336691 0.092 Uiso 0.25 1 calc R U P B -2
C12A C 0.074(6) 0.532(10) 0.382(4) 0.076(7) Uani 0.25 1 d D U P B -2
H12A H 0.045584 0.548899 0.324764 0.091 Uiso 0.25 1 calc R U P B -2
C14A C -0.169(6) 0.514(11) 0.452(4) 0.075(7) Uani 0.25 1 d DG U P B -2
H14A H -0.195082 0.529460 0.395131 0.090 Uiso 0.25 1 calc R U P B -2
C1A C -0.272(5) 0.493(10) 0.529(4) 0.074(7) Uani 0.25 1 d DG U P B -2
H1A H -0.369026 0.494761 0.523476 0.089 Uiso 0.25 1 calc R U P B -2
C2A C -0.233(5) 0.470(8) 0.612(4) 0.074(7) Uani 0.25 1 d DG U P B -2
H2A H -0.303620 0.455458 0.664527 0.089 Uiso 0.25 1 calc R U P B -2
C3A C -0.091(5) 0.467(6) 0.620(4) 0.073(6) Uani 0.25 1 d DG U P B -2
C15A C 0.013(5) 0.487(6) 0.544(4) 0.074(6) Uani 0.25 1 d DG U P B -2
C13A C -0.026(5) 0.511(9) 0.460(4) 0.075(6) Uani 0.25 1 d DG U P B -2
C4 C -0.212(4) 0.512(11) 0.456(3) 0.098(10) Uani 0.25 1 d D U P C -1
H4 H -0.295673 0.533229 0.428539 0.117 Uiso 0.25 1 calc R U P C -1
C5 C -0.220(5) 0.461(10) 0.548(3) 0.099(10) Uani 0.25 1 d D U P C -1
H5 H -0.299714 0.417206 0.583683 0.118 Uiso 0.25 1 calc R U P C -1
C10 C 0.144(4) 0.476(10) 0.577(3) 0.096(9) Uani 0.25 1 d DG U P C -1
C16 C 0.025(4) 0.487(11) 0.537(2) 0.097(9) Uani 0.25 1 d DG U P C -1
C6 C -0.109(4) 0.474(10) 0.589(3) 0.098(9) Uani 0.25 1 d DG U P C -1
C7 C -0.124(5) 0.449(10) 0.681(3) 0.098(10) Uani 0.25 1 d DG U P C -1
H7 H -0.215739 0.439966 0.716518 0.117 Uiso 0.25 1 calc R U P C -1
C8 C -0.005(7) 0.438(10) 0.721(2) 0.097(10) Uani 0.25 1 d DG U P C -1
H8 H -0.015344 0.420703 0.784589 0.116 Uiso 0.25 1 calc R U P C -1
C9 C 0.129(6) 0.451(10) 0.669(3) 0.095(10) Uani 0.25 1 d DG U P C -1
H9 H 0.210562 0.443299 0.697089 0.114 Uiso 0.25 1 calc R U P C -1
C11 C 0.281(4) 0.479(12) 0.527(3) 0.097(10) Uani 0.25 1 d D U P C -1
H11 H 0.362695 0.459474 0.555390 0.116 Uiso 0.25 1 calc R U P C -1
C12 C 0.295(4) 0.512(12) 0.434(3) 0.097(10) Uani 0.25 1 d D U P C -1
H12 H 0.386874 0.523938 0.398042 0.116 Uiso 0.25 1 calc R U P C -1
C14 C 0.193(5) 0.546(9) 0.301(3) 0.097(10) Uani 0.25 1 d DG U P C -1
H14 H 0.285233 0.550983 0.266701 0.116 Uiso 0.25 1 calc R U P C -1
C1 C 0.074(6) 0.557(9) 0.260(3) 0.096(10) Uani 0.25 1 d DG U P C -1
H1 H 0.086280 0.568989 0.197612 0.115 Uiso 0.25 1 calc R U P C -1
C2 C -0.061(6) 0.550(9) 0.311(3) 0.096(10) Uani 0.25 1 d DG U P C -1
H2 H -0.142040 0.557312 0.283074 0.116 Uiso 0.25 1 calc R U P C -1
C3 C -0.079(4) 0.532(9) 0.403(3) 0.096(9) Uani 0.25 1 d DG U P C -1
C15 C 0.039(4) 0.522(9) 0.444(2) 0.097(9) Uani 0.25 1 d DG U P C -1
C13 C 0.175(4) 0.529(10) 0.393(3) 0.097(9) Uani 0.25 1 d DG U P C -1

loop_
_atom_site_aniso_label
_atom_site_aniso_U_11
_atom_site_aniso_U_22
_atom_site_aniso_U_33
_atom_site_aniso_U_23
_atom_site_aniso_U_13
_atom_site_aniso_U_12
O6 0.054(6) 0.052(7) 0.049(7) -0.008(5) -0.016(5) -0.002(5)
O3 0.056(7) 0.052(7) 0.053(7) -0.003(6) -0.017(6) -0.012(6)
O1 0.045(7) 0.065(7) 0.060(7) -0.006(6) -0.016(5) -0.011(5)
O5 0.053(6) 0.050(7) 0.058(8) -0.011(6) -0.017(6) -0.011(5)
O4 0.058(7) 0.049(7) 0.085(10) -0.017(7) -0.023(6) -0.010(5)
O2 0.074(9) 0.054(7) 0.073(9) -0.012(7) -0.035(7) -0.012(6)
N1 0.051(6) 0.056(9) 0.049(6) -0.005(7) -0.013(5) -0.010(6)
N2 0.057(6) 0.068(10) 0.048(7) -0.007(7) -0.018(5) -0.010(7)
N4 0.067(9) 0.067(10) 0.045(6) -0.009(7) -0.016(5) -0.013(8)
N3 0.063(8) 0.082(11) 0.058(6) -0.014(8) -0.021(6) -0.009(8)
C44 0.045(8) 0.055(8) 0.058(11) -0.014(8) -0.021(7) -0.010(6)
C28 0.058(7) 0.062(11) 0.046(6) -0.008(8) -0.015(5) -0.013(8)
C37 0.054(10) 0.056(7) 0.069(12) -0.014(8) -0.020(8) -0.002(7)
C29 0.074(8) 0.064(12) 0.048(7) -0.011(8) -0.020(6) -0.019(9)
C31 0.064(10) 0.077(14) 0.061(8) -0.003(10) -0.021(7) -0.017(10)
C43 0.047(7) 0.046(7) 0.039(9) 0.000(7) -0.021(6) -0.005(5)
C46 0.041(8) 0.057(10) 0.074(13) -0.031(10) -0.009(8) -0.008(7)
C30 0.073(9) 0.085(14) 0.060(7) -0.018(10) -0.019(6) -0.018(10)
C36 0.047(9) 0.058(7) 0.053(10) -0.006(7) -0.010(7) -0.011(6)
C34 0.067(11) 0.095(16) 0.049(7) -0.003(10) -0.013(6) -0.025(11)
C39 0.044(9) 0.065(7) 0.059(11) -0.019(8) -0.004(7) -0.009(6)
C33 0.077(10) 0.084(14) 0.056(9) -0.017(11) -0.020(7) -0.018(10)
C45 0.043(9) 0.049(9) 0.071(12) -0.011(9) -0.005(8) -0.019(7)
C19 0.056(8) 0.105(17) 0.064(8) -0.008(11) -0.011(7) -0.039(10)
C42 0.044(8) 0.068(8) 0.059(11) -0.017(8) -0.003(7) -0.017(6)
C35 0.054(10) 0.065(7) 0.064(11) -0.009(8) -0.023(8) -0.011(7)
C41 0.062(11) 0.062(7) 0.056(11) -0.006(8) -0.012(8) -0.018(7)
C40 0.053(10) 0.060(7) 0.060(11) -0.009(8) -0.014(8) -0.020(7)
C27 0.059(7) 0.067(12) 0.048(6) -0.009(8) -0.017(5) -0.015(8)
C23 0.063(8) 0.077(13) 0.052(6) -0.013(9) -0.020(6) -0.014(9)
C38 0.049(11) 0.057(7) 0.072(13) -0.018(8) -0.020(8) 0.003(7)
C22 0.055(7) 0.051(10) 0.052(6) -0.006(8) -0.016(5) -0.012(7)
C25 0.064(10) 0.095(16) 0.053(8) -0.008(10) -0.017(7) -0.015(11)
C24 0.072(9) 0.107(17) 0.045(9) -0.016(11) -0.012(7) -0.027(11)
C21 0.051(7) 0.065(11) 0.048(6) -0.011(8) -0.018(5) -0.006(8)
C32 0.076(10) 0.078(14) 0.062(8) -0.005(10) -0.021(8) -0.014(10)
C26 0.058(8) 0.103(17) 0.053(8) -0.012(11) -0.020(7) -0.016(10)
C20 0.049(7) 0.064(11) 0.048(6) -0.006(8) -0.014(5) -0.013(8)
C18 0.048(9) 0.075(13) 0.064(8) -0.011(10) -0.012(6) -0.002(9)
C17 0.055(7) 0.069(12) 0.058(9) -0.010(9) -0.012(6) -0.020(8)
Eu1 0.0564(7) 0.0578(7) 0.0595(7) -0.0103(5) -0.0189(5) -0.0130(5)
C4A 0.074(8) 0.068(9) 0.073(8) -0.022(7) -0.012(6) -0.011(7)
C5A 0.074(8) 0.069(9) 0.074(8) -0.023(7) -0.012(6) -0.011(7)
C10A 0.078(8) 0.076(9) 0.077(8) -0.022(6) -0.012(5) -0.010(6)
C16A 0.077(7) 0.074(8) 0.076(7) -0.021(6) -0.012(5) -0.010(6)
C6A 0.076(8) 0.072(9) 0.075(8) -0.023(6) -0.012(5) -0.010(6)
C7A 0.079(8) 0.078(10) 0.080(9) -0.021(7) -0.013(6) -0.011(7)
C8A 0.081(9) 0.079(10) 0.080(9) -0.022(7) -0.013(6) -0.011(7)
C9A 0.079(8) 0.079(9) 0.080(9) -0.021(7) -0.013(6) -0.011(7)
C11A 0.078(8) 0.075(9) 0.077(8) -0.022(7) -0.011(6) -0.010(7)
C12A 0.077(8) 0.074(9) 0.076(8) -0.021(7) -0.011(6) -0.009(7)
C14A 0.076(8) 0.074(9) 0.075(8) -0.020(7) -0.012(6) -0.010(7)
C1A 0.075(9) 0.073(10) 0.075(9) -0.021(7) -0.013(6) -0.011(7)
C2A 0.075(8) 0.072(9) 0.075(8) -0.021(7) -0.012(6) -0.010(7)
C3A 0.075(8) 0.071(8) 0.074(7) -0.021(6) -0.012(5) -0.010(6)
C15A 0.076(7) 0.073(8) 0.074(7) -0.021(6) -0.012(5) -0.010(6)
C13A 0.077(8) 0.073(8) 0.075(7) -0.021(6) -0.013(5) -0.010(6)
C4 0.098(11) 0.097(12) 0.098(11) -0.027(7) -0.015(6) -0.012(7)
C5 0.099(11) 0.098(12) 0.098(11) -0.027(7) -0.015(6) -0.012(7)
C10 0.097(10) 0.095(11) 0.097(10) -0.028(6) -0.015(5) -0.012(6)
C16 0.098(10) 0.096(11) 0.097(10) -0.027(6) -0.015(5) -0.012(6)
C6 0.098(10) 0.097(11) 0.098(10) -0.027(6) -0.014(5) -0.012(6)
C7 0.098(11) 0.096(12) 0.098(11) -0.027(7) -0.014(6) -0.012(7)
C8 0.098(11) 0.095(12) 0.097(11) -0.028(7) -0.014(6) -0.012(7)
C9 0.097(11) 0.094(12) 0.097(11) -0.029(7) -0.015(6) -0.013(7)
C11 0.097(11) 0.096(12) 0.098(11) -0.027(7) -0.015(6) -0.012(7)
C12 0.096(11) 0.096(12) 0.097(11) -0.027(7) -0.015(6) -0.013(7)
C14 0.097(11) 0.097(12) 0.097(11) -0.028(7) -0.014(6) -0.011(7)
C1 0.097(11) 0.095(12) 0.096(11) -0.028(7) -0.014(6) -0.012(7)
C2 0.098(11) 0.095(12) 0.097(11) -0.028(7) -0.014(6) -0.012(7)
C3 0.097(10) 0.096(11) 0.097(10) -0.028(6) -0.015(5) -0.012(6)
C15 0.097(10) 0.096(11) 0.097(10) -0.028(6) -0.014(5) -0.012(6)
C13 0.097(10) 0.096(11) 0.097(10) -0.028(6) -0.015(5) -0.012(6)

loop_
_atom_type_symbol
_atom_type_description
_atom_type_scat_dispersion_real
_atom_type_scat_dispersion_imag
_atom_type_scat_source
C C 0.0033 0.0016 'International Tables Vol C Tables 4.2.6.8 and 6.1.1.4'
H H 0.0000 0.0000 'International Tables Vol C Tables 4.2.6.8 and 6.1.1.4'
Eu Eu -0.1578 3.6682 'International Tables Vol C Tables 4.2.6.8 and 6.1.1.4'
N N 0.0061 0.0033 'International Tables Vol C Tables 4.2.6.8 and 6.1.1.4'
O O 0.0106 0.0060 'International Tables Vol C Tables 4.2.6.8 and 6.1.1.4'

loop_
_geom_angle_atom_site_label_1
_geom_angle_atom_site_label_2
_geom_angle_atom_site_label_3
_geom_angle
_geom_angle_site_symmetry_1
_geom_angle_site_symmetry_3
_geom_angle_publ_flag
C43 O6 Eu1 160.2(12) . . ?
C42 O3 Eu1 91.8(12) . 2_647 ?
C35 O1 Eu1 151.0(13) . . ?
C43 O5 Eu1 167.4(11) . 2_557 ?
C42 O4 Eu1 90.2(11) . 2_647 ?
C35 O2 Eu1 156.0(14) . 2_657 ?
C21 N1 Eu1 119.7(12) . . ?
C17 N1 C21 119.1(17) . . ?
C17 N1 Eu1 120.0(13) . . ?
C22 N2 Eu1 118.0(12) . . ?
C26 N2 C22 119.2(17) . . ?
C26 N2 Eu1 121.5(13) . . ?
C27 N4 C29 117.4(17) . . ?
C30 N3 C28 116.4(18) . . ?
C46 C44 C43 121.0(16) . . ?
C46 C44 C45 117.8(17) . . ?
C45 C44 C43 121.1(16) . . ?
N3 C28 C27 121.1(17) . . ?
N3 C28 C20 117.2(17) . . ?
C27 C28 C20 121.7(17) . . ?
C36 C37 H37 120.3 . . ?
C36 C37 C38 119(2) . . ?
C38 C37 H37 120.3 . . ?
N4 C29 C30 119.8(18) . . ?
N4 C29 C34 119.0(19) . . ?
C34 C29 C30 121.2(19) . . ?
C30 C31 H31 119.5 . . ?
C32 C31 H31 119.5 . . ?
C32 C31 C30 121(2) . . ?
O6 C43 O5 124.4(17) . . ?
O6 C43 C44 117.6(16) . . ?
O5 C43 C44 117.9(16) . . ?
C44 C46 H46 119.7 . . ?
C45 C46 C44 120.6(17) 2_567 . ?
C45 C46 H46 119.7 2_567 . ?
N3 C30 C29 123(2) . . ?
N3 C30 C31 120(2) . . ?
C31 C30 C29 117(2) . . ?
C37 C36 C35 119.3(18) . . ?
C37 C36 C41 119.9(19) . . ?
C41 C36 C35 120.4(18) . . ?
C29 C34 H34 120.3 . . ?
C33 C34 C29 119(2) . . ?
C33 C34 H34 120.3 . . ?
C40 C39 C42 120.9(18) . . ?
C40 C39 C38 119.1(19) . . ?
C38 C39 C42 119.7(18) . . ?
C34 C33 H33 119.0 . . ?
C34 C33 C32 122(2) . . ?
C32 C33 H33 119.0 . . ?
C44 C45 H45 119.2 . . ?
C46 C45 C44 121.5(16) 2_567 . ?
C46 C45 H45 119.2 2_567 . ?
C20 C19 H19 118.7 . . ?
C20 C19 C18 123(2) . . ?
C18 C19 H19 118.7 . . ?
O3 C42 O4 122.6(18) . . ?
O3 C42 C39 120.2(18) . . ?
O3 C42 Eu1 62.4(11) . 2_647 ?
O4 C42 C39 116.4(17) . . ?
O4 C42 Eu1 61.7(10) . 2_647 ?
C39 C42 Eu1 157.6(13) . 2_647 ?
O1 C35 O2 126.1(19) . . ?
O1 C35 C36 119.0(18) . . ?
O2 C35 C36 114.9(17) . . ?
C36 C41 H41 119.9 . . ?
C40 C41 C36 120(2) . . ?
C40 C41 H41 119.9 . . ?
C39 C40 C41 121.1(19) . . ?
C39 C40 H40 119.4 . . ?
C41 C40 H40 119.4 . . ?
N4 C27 C28 122.9(18) . . ?
N4 C27 C23 119.4(18) . . ?
C28 C27 C23 117.7(17) . . ?
C22 C23 C27 121.3(18) . . ?
C22 C23 C24 116.7(18) . . ?
C24 C23 C27 121.9(18) . . ?
C37 C38 C39 119.7(19) . . ?
C37 C38 H38 120.1 . . ?
C39 C38 H38 120.1 . . ?
N2 C22 C23 122.1(18) . . ?
N2 C22 C21 116.4(17) . . ?
C23 C22 C21 121.4(17) . . ?
C24 C25 H25 120.4 . . ?
C24 C25 C26 119(2) . . ?
C26 C25 H25 120.4 . . ?
C23 C24 H24 119.6 . . ?
C25 C24 C23 121(2) . . ?
C25 C24 H24 119.6 . . ?
N1 C21 C22 120.9(16) . . ?
N1 C21 C20 120.8(17) . . ?
C20 C21 C22 118.2(17) . . ?
C31 C32 C33 119(2) . . ?
C31 C32 H32 120.4 . . ?
C33 C32 H32 120.4 . . ?
N2 C26 C25 122(2) . . ?
N2 C26 H26 119.1 . . ?
C25 C26 H26 119.1 . . ?
C19 C20 C28 123.2(19) . . ?
C19 C20 C21 117.1(19) . . ?
C21 C20 C28 119.5(17) . . ?
C19 C18 H18 121.9 . . ?
C19 C18 C17 116.3(19) . . ?
C17 C18 H18 121.9 . . ?
N1 C17 C18 124(2) . . ?
N1 C17 H17 118.0 . . ?
C18 C17 H17 118.0 . . ?
O6 Eu1 O3 159.8(4) . 2_647 ?
O6 Eu1 O4 145.9(4) . 2_647 ?
O6 Eu1 N1 75.3(5) . . ?
O6 Eu1 N2 110.5(5) . . ?
O6 Eu1 C42 170.0(5) . 2_647 ?
O3 Eu1 N1 124.6(5) 2_647 . ?
O3 Eu1 N2 80.0(5) 2_647 . ?
O3 Eu1 C42 25.8(5) 2_647 2_647 ?
O1 Eu1 O6 88.2(4) . . ?
O1 Eu1 O3 74.9(4) . 2_647 ?
O1 Eu1 O5 78.7(4) . 2_557 ?
O1 Eu1 O4 111.8(5) . 2_647 ?
O1 Eu1 N1 151.6(5) . . ?
O1 Eu1 N2 146.2(5) . . ?
O1 Eu1 C42 90.2(5) . 2_647 ?
O5 Eu1 O6 83.5(4) 2_557 . ?
O5 Eu1 O3 103.3(4) 2_557 2_647 ?
O5 Eu1 O4 74.2(4) 2_557 2_647 ?
O5 Eu1 N1 76.7(4) 2_557 . ?
O5 Eu1 N2 129.6(5) 2_557 . ?
O5 Eu1 C42 86.5(5) 2_557 2_647 ?
O4 Eu1 O3 53.5(4) 2_647 2_647 ?
O4 Eu1 N1 74.6(5) 2_647 . ?
O4 Eu1 N2 68.1(5) 2_647 . ?
O4 Eu1 C42 28.1(5) 2_647 2_647 ?
O2 Eu1 O6 88.5(5) 2_657 . ?
O2 Eu1 O3 77.8(5) 2_657 2_647 ?
O2 Eu1 O1 79.3(5) 2_657 . ?
O2 Eu1 O5 156.8(5) 2_657 2_557 ?
O2 Eu1 O4 121.4(5) 2_657 2_647 ?
O2 Eu1 N1 122.2(5) 2_657 . ?
O2 Eu1 N2 73.6(5) 2_657 . ?
O2 Eu1 C42 100.9(5) 2_657 2_647 ?
N1 Eu1 N2 62.2(5) . . ?
N1 Eu1 C42 102.1(6) . 2_647 ?
N2 Eu1 C42 75.8(6) . 2_647 ?
C5A C4A H4A 119.6 . . ?
C3A C4A H4A 119.6 . . ?
C3A C4A C5A 121(3) . . ?
C4A C5A H5A 119.9 . . ?
C6A C5A C4A 120(3) . . ?
C6A C5A H5A 119.9 . . ?
C16A C10A C9A 120.0 . . ?
C16A C10A C11A 121.2(19) . . ?
C9A C10A C11A 118.8(18) . . ?
C10A C16A C6A 120.0 . . ?
C15A C16A C10A 119.4(16) . . ?
C15A C16A C6A 120.6(16) . . ?
C5A C6A C16A 119.1(19) . . ?
C5A C6A C7A 120.9(19) . . ?
C7A C6A C16A 120.0 . . ?
C6A C7A H7A 120.0 . . ?
C6A C7A C8A 120.0 . . ?
C8A C7A H7A 120.0 . . ?
C7A C8A H8A 120.0 . . ?
C9A C8A C7A 120.0 . . ?
C9A C8A H8A 120.0 . . ?
C10A C9A H9A 120.0 . . ?
C8A C9A C10A 120.0 . . ?
C8A C9A H9A 120.0 . . ?
C10A C11A H11A 120.2 . . ?
C12A C11A C10A 120(3) . . ?
C12A C11A H11A 120.2 . . ?
C11A C12A H12A 120.8 . . ?
C11A C12A C13A 118(2) . . ?
C13A C12A H12A 120.8 . . ?
C1A C14A H14A 120.0 . . ?
C1A C14A C13A 120.0 . . ?
C13A C14A H14A 120.0 . . ?
C14A C1A H1A 120.0 . . ?
C14A C1A C2A 120.0 . . ?
C2A C1A H1A 120.0 . . ?
C1A C2A H2A 120.0 . . ?
C3A C2A C1A 120.0 . . ?
C3A C2A H2A 120.0 . . ?
C4A C3A C2A 121.2(19) . . ?
C4A C3A C15A 118.8(19) . . ?
C15A C3A C2A 120.0 . . ?
C16A C15A C3A 120.6(17) . . ?
C16A C15A C13A 119.4(17) . . ?
C13A C15A C3A 120.0 . . ?
C14A C13A C12A 118.1(19) . . ?
C15A C13A C12A 121.9(19) . . ?
C15A C13A C14A 120.0 . . ?
C5 C4 H4 120.4 . . ?
C3 C4 H4 120.4 . . ?
C3 C4 C5 119.2(12) . . ?
C4 C5 H5 120.5 . . ?
C6 C5 C4 119.1(12) . . ?
C6 C5 H5 120.5 . . ?
C16 C10 C9 120.0 . . ?
C16 C10 C11 120.4(13) . . ?
C9 C10 C11 119.4(10) . . ?
C10 C16 C6 120.0 . . ?
C15 C16 C10 119.7(6) . . ?
C15 C16 C6 120.2(6) . . ?
C16 C6 C5 117.9(18) . . ?
C7 C6 C5 121.0(13) . . ?
C7 C6 C16 120.0 . . ?
C6 C7 H7 120.0 . . ?
C6 C7 C8 120.00(6) . . ?
C8 C7 H7 120.0 . . ?
C7 C8 H8 120.0 . . ?
C9 C8 C7 120.0 . . ?
C9 C8 H8 120.0 . . ?
C10 C9 H9 120.0 . . ?
C8 C9 C10 120.0 . . ?
C8 C9 H9 120.0 . . ?
C10 C11 H11 120.2 . . ?
C12 C11 C10 119.5(10) . . ?
C12 C11 H11 120.2 . . ?
C11 C12 H12 120.3 . . ?
C11 C12 C13 119.3(10) . . ?
C13 C12 H12 120.3 . . ?
C1 C14 H14 120.0 . . ?
C1 C14 C13 120.0 . . ?
C13 C14 H14 120.0 . . ?
C14 C1 H1 120.0 . . ?
C2 C1 C14 120.0 . . ?
C2 C1 H1 120.0 . . ?
C1 C2 H2 120.0 . . ?
C3 C2 C1 120.0 . . ?
C3 C2 H2 120.0 . . ?
C2 C3 C4 120.4(15) . . ?
C15 C3 C4 119.4(11) . . ?
C15 C3 C2 120.0 . . ?
C16 C15 C3 120.1(7) . . ?
C16 C15 C13 119.4(7) . . ?
C3 C15 C13 120.0 . . ?
C14 C13 C12 119.1(13) . . ?
C15 C13 C12 120.9(11) . . ?
C15 C13 C14 120.0 . . ?

loop_
_geom_bond_atom_site_label_1
_geom_bond_atom_site_label_2
_geom_bond_distance
_geom_bond_site_symmetry_2
_geom_bond_publ_flag
O6 C43 1.23(2) . ?
O6 Eu1 2.406(12) . ?
O3 C42 1.22(2) . ?
O3 Eu1 2.483(13) 2_647 ?
O1 C35 1.25(2) . ?
O1 Eu1 2.340(13) . ?
O5 C43 1.27(2) . ?
O5 Eu1 2.390(12) 2_557 ?
O4 C42 1.32(2) . ?
O4 Eu1 2.466(13) 2_647 ?
O2 C35 1.25(2) . ?
O2 Eu1 2.320(13) 2_657 ?
N1 C21 1.33(2) . ?
N1 C17 1.28(2) . ?
N1 Eu1 2.606(15) . ?
N2 C22 1.35(2) . ?
N2 C26 1.29(3) . ?
N2 Eu1 2.687(16) . ?
N4 C29 1.38(3) . ?
N4 C27 1.31(2) . ?
N3 C28 1.37(3) . ?
N3 C30 1.33(3) . ?
C44 C43 1.53(3) . ?
C44 C46 1.38(3) . ?
C44 C45 1.40(3) . ?
C28 C27 1.40(3) . ?
C28 C20 1.47(3) . ?
C37 H37 0.9500 . ?
C37 C36 1.38(3) . ?
C37 C38 1.39(3) . ?
C29 C30 1.42(3) . ?
C29 C34 1.40(3) . ?
C31 H31 0.9500 . ?
C31 C30 1.42(3) . ?
C31 C32 1.38(3) . ?
C46 H46 0.9500 . ?
C46 C45 1.38(3) 2_567 ?
C36 C35 1.53(3) . ?
C36 C41 1.38(3) . ?
C34 H34 0.9500 . ?
C34 C33 1.34(3) . ?
C39 C42 1.52(3) . ?
C39 C40 1.35(3) . ?
C39 C38 1.41(3) . ?
C33 H33 0.9500 . ?
C33 C32 1.41(3) . ?
C45 H45 0.9500 . ?
C19 H19 0.9500 . ?
C19 C20 1.30(3) . ?
C19 C18 1.38(3) . ?
C42 Eu1 2.80(2) 2_647 ?
C41 H41 0.9500 . ?
C41 C40 1.38(3) . ?
C40 H40 0.9500 . ?
C27 C23 1.47(3) . ?
C23 C22 1.40(3) . ?
C23 C24 1.41(3) . ?
C38 H38 0.9500 . ?
C22 C21 1.45(3) . ?
C25 H25 0.9500 . ?
C25 C24 1.29(3) . ?
C25 C26 1.44(3) . ?
C24 H24 0.9500 . ?
C21 C20 1.44(3) . ?
C32 H32 0.9500 . ?
C26 H26 0.9500 . ?
C18 H18 0.9500 . ?
C18 C17 1.38(3) . ?
C17 H17 0.9500 . ?
C4A H4A 0.9500 . ?
C4A C5A 1.39(2) . ?
C4A C3A 1.39(2) . ?
C5A H5A 0.9500 . ?
C5A C6A 1.39(2) . ?
C10A C16A 1.3900 . ?
C10A C9A 1.3900 . ?
C10A C11A 1.40(2) . ?
C16A C6A 1.3900 . ?
C16A C15A 1.386(16) . ?
C6A C7A 1.3900 . ?
C7A H7A 0.9500 . ?
C7A C8A 1.3900 . ?
C8A H8A 0.9500 . ?
C8A C9A 1.3900 . ?
C9A H9A 0.9500 . ?
C11A H11A 0.9500 . ?
C11A C12A 1.39(2) . ?
C12A H12A 0.9500 . ?
C12A C13A 1.40(2) . ?
C14A H14A 0.9500 . ?
C14A C1A 1.3900 . ?
C14A C13A 1.3900 . ?
C1A H1A 0.9500 . ?
C1A C2A 1.3900 . ?
C2A H2A 0.9500 . ?
C2A C3A 1.3900 . ?
C3A C15A 1.3900 . ?
C15A C13A 1.3900 . ?
C4 H4 0.9500 . ?
C4 C5 1.393(10) . ?
C4 C3 1.390(11) . ?
C5 H5 0.9500 . ?
C5 C6 1.392(11) . ?
C10 C16 1.3900 . ?
C10 C9 1.3900 . ?
C10 C11 1.392(11) . ?
C16 C6 1.3900 . ?
C16 C15 1.385(6) . ?
C6 C7 1.3900 . ?
C7 H7 0.9500 . ?
C7 C8 1.3900 . ?
C8 H8 0.9500 . ?
C8 C9 1.3900 . ?
C9 H9 0.9500 . ?
C11 H11 0.9500 . ?
C11 C12 1.390(9) . ?
C12 H12 0.9500 . ?
C12 C13 1.392(10) . ?
C14 H14 0.9500 . ?
C14 C1 1.3900 . ?
C14 C13 1.3900 . ?
C1 H1 0.9500 . ?
C1 C2 1.3900 . ?
C2 H2 0.9500 . ?
C2 C3 1.3900 . ?
C3 C15 1.3900 . ?
C15 C13 1.3900 . ?

loop_
_geom_torsion_atom_site_label_1
_geom_torsion_atom_site_label_2
_geom_torsion_atom_site_label_3
_geom_torsion_atom_site_label_4
_geom_torsion
_geom_torsion_site_symmetry_1
_geom_torsion_site_symmetry_2
_geom_torsion_site_symmetry_3
_geom_torsion_site_symmetry_4
_geom_torsion_publ_flag
N1 C21 C20 C28 -175.3(18) . . . . ?
N1 C21 C20 C19 0(3) . . . . ?
N2 C22 C21 N1 -3(3) . . . . ?
N2 C22 C21 C20 178.0(18) . . . . ?
N4 C29 C30 N3 -1(3) . . . . ?
N4 C29 C30 C31 -176(2) . . . . ?
N4 C29 C34 C33 -180(2) . . . . ?
N4 C27 C23 C22 -177.9(19) . . . . ?
N4 C27 C23 C24 -3(3) . . . . ?
N3 C28 C27 N4 -1(3) . . . . ?
N3 C28 C27 C23 175.4(19) . . . . ?
N3 C28 C20 C19 5(3) . . . . ?
N3 C28 C20 C21 -179.8(18) . . . . ?
C28 N3 C30 C29 1(3) . . . . ?
C28 N3 C30 C31 176(2) . . . . ?
C28 C27 C23 C22 6(3) . . . . ?
C28 C27 C23 C24 -179(2) . . . . ?
C37 C36 C35 O1 -177.2(18) . . . . ?
C37 C36 C35 O2 0(3) . . . . ?
C37 C36 C41 C40 -4(3) . . . . ?
C29 N4 C27 C28 1(3) . . . . ?
C29 N4 C27 C23 -175.0(18) . . . . ?
C29 C34 C33 C32 -4(4) . . . . ?
C43 C44 C46 C45 178.8(17) . . . 2_567 ?
C43 C44 C45 C46 -178.8(18) . . . 2_567 ?
C46 C44 C43 O6 -1(3) . . . . ?
C46 C44 C43 O5 -178.9(17) . . . . ?
C46 C44 C45 C46 2(3) . . . 2_567 ?
C30 N3 C28 C27 0(3) . . . . ?
C30 N3 C28 C20 177.0(19) . . . . ?
C30 C29 C34 C33 2(4) . . . . ?
C30 C31 C32 C33 3(4) . . . . ?
C36 C37 C38 C39 3(3) . . . . ?
C36 C41 C40 C39 -1(3) . . . . ?
C34 C29 C30 N3 177(2) . . . . ?
C34 C29 C30 C31 2(3) . . . . ?
C34 C33 C32 C31 1(4) . . . . ?
C45 C44 C43 O6 179.8(17) . . . . ?
C45 C44 C43 O5 1(3) . . . . ?
C45 C44 C46 C45 -1(3) . . . 2_567 ?
C19 C18 C17 N1 1(3) . . . . ?
C42 C39 C40 C41 -166.7(18) . . . . ?
C42 C39 C38 C37 166.1(18) . . . . ?
C35 C36 C41 C40 168.4(18) . . . . ?
C41 C36 C35 O1 10(3) . . . . ?
C41 C36 C35 O2 -172.7(19) . . . . ?
C40 C39 C42 O3 -9(3) . . . . ?
C40 C39 C42 O4 160.6(18) . . . . ?
C40 C39 C42 Eu1 81(4) . . . 2_647 ?
C40 C39 C38 C37 -8(3) . . . . ?
C27 N4 C29 C30 -1(3) . . . . ?
C27 N4 C29 C34 -178(2) . . . . ?
C27 C28 C20 C19 -178(2) . . . . ?
C27 C28 C20 C21 -3(3) . . . . ?
C27 C23 C22 N2 177.7(19) . . . . ?
C27 C23 C22 C21 -5(3) . . . . ?
C27 C23 C24 C25 -179(2) . . . . ?
C23 C22 C21 N1 179.0(19) . . . . ?
C23 C22 C21 C20 0(3) . . . . ?
C38 C37 C36 C35 -169.4(19) . . . . ?
C38 C37 C36 C41 4(3) . . . . ?
C38 C39 C42 O3 177.0(18) . . . . ?
C38 C39 C42 O4 -14(3) . . . . ?
C38 C39 C42 Eu1 -93(4) . . . 2_647 ?
C38 C39 C40 C41 7(3) . . . . ?
C22 N2 C26 C25 0(3) . . . . ?
C22 C23 C24 C25 -3(4) . . . . ?
C22 C21 C20 C28 3(3) . . . . ?
C22 C21 C20 C19 179(2) . . . . ?
C24 C23 C22 N2 2(3) . . . . ?
C24 C23 C22 C21 180(2) . . . . ?
C24 C25 C26 N2 -1(4) . . . . ?
C21 N1 C17 C18 0(3) . . . . ?
C32 C31 C30 N3 -180(2) . . . . ?
C32 C31 C30 C29 -5(3) . . . . ?
C26 N2 C22 C23 0(3) . . . . ?
C26 N2 C22 C21 -177.9(19) . . . . ?
C26 C25 C24 C23 3(4) . . . . ?
C20 C28 C27 N4 -178(2) . . . . ?
C20 C28 C27 C23 -2(3) . . . . ?
C20 C19 C18 C17 0(4) . . . . ?
C18 C19 C20 C28 175(2) . . . . ?
C18 C19 C20 C21 0(4) . . . . ?
C17 N1 C21 C22 -178.5(18) . . . . ?
C17 N1 C21 C20 0(3) . . . . ?
Eu1 O6 C43 O5 7(5) . . . . ?
Eu1 O6 C43 C44 -172(2) . . . . ?
Eu1 O3 C42 O4 -14.3(19) 2_647 . . . ?
Eu1 O3 C42 C39 154.5(16) 2_647 . . . ?
Eu1 O1 C35 O2 95(3) . . . . ?
Eu1 O1 C35 C36 -88(3) . . . . ?
Eu1 O5 C43 O6 48(6) 2_557 . . . ?
Eu1 O5 C43 C44 -134(5) 2_557 . . . ?
Eu1 O4 C42 O3 14.4(19) 2_647 . . . ?
Eu1 O4 C42 C39 -154.8(15) 2_647 . . . ?
Eu1 O2 C35 O1 -58(5) 2_657 . . . ?
Eu1 O2 C35 C36 124(3) 2_657 . . . ?
Eu1 N1 C21 C22 -11(2) . . . . ?
Eu1 N1 C21 C20 167.7(14) . . . . ?
Eu1 N1 C17 C18 -168.1(16) . . . . ?
Eu1 N2 C22 C23 -167.1(15) . . . . ?
Eu1 N2 C22 C21 15(2) . . . . ?
Eu1 N2 C26 C25 165.9(18) . . . . ?
C4A C5A C6A C16A 0.1(10) . . . . ?
C4A C5A C6A C7A -179.9(5) . . . . ?
C4A C3A C15A C16A -0.2(14) . . . . ?
C4A C3A C15A C13A 179.9(12) . . . . ?
C5A C4A C3A C2A 180.0(6) . . . . ?
C5A C4A C3A C15A 0.0(11) . . . . ?
C5A C6A C7A C8A 180.0(10) . . . . ?
C10A C16A C6A C5A -180.0(10) . . . . ?
C10A C16A C6A C7A 0.0 . . . . ?
C10A C16A C15A C3A -180.0(7) . . . . ?
C10A C16A C15A C13A -0.1(15) . . . . ?
C10A C11A C12A C13A -1(3) . . . . ?
C16A C10A C9A C8A 0.0 . . . . ?
C16A C10A C11A C12A 1(2) . . . . ?
C16A C6A C7A C8A 0.0 . . . . ?
C16A C15A C13A C12A -0.1(17) . . . . ?
C16A C15A C13A C14A -179.9(14) . . . . ?
C6A C16A C15A C3A 0.3(16) . . . . ?
C6A C16A C15A C13A -179.8(8) . . . . ?
C6A C7A C8A C9A 0.0 . . . . ?
C7A C8A C9A C10A 0.0 . . . . ?
C9A C10A C16A C6A 0.0 . . . . ?
C9A C10A C16A C15A -179.7(14) . . . . ?
C9A C10A C11A C12A -179.8(15) . . . . ?
C11A C10A C16A C6A 179.6(14) . . . . ?
C11A C10A C16A C15A -0.2(14) . . . . ?
C11A C10A C9A C8A -179.6(14) . . . . ?
C11A C12A C13A C14A -179.7(15) . . . . ?
C11A C12A C13A C15A 0(2) . . . . ?
C14A C1A C2A C3A 0.0 . . . . ?
C1A C14A C13A C12A -179.8(16) . . . . ?
C1A C14A C13A C15A 0.0 . . . . ?
C1A C2A C3A C4A -179.9(13) . . . . ?
C1A C2A C3A C15A 0.0 . . . . ?
C2A C3A C15A C16A 179.9(15) . . . . ?
C2A C3A C15A C13A 0.0 . . . . ?
C3A C4A C5A C6A 0.0(10) . . . . ?
C3A C15A C13A C12A 179.8(16) . . . . ?
C3A C15A C13A C14A 0.0 . . . . ?
C15A C16A C6A C5A -0.2(13) . . . . ?
C15A C16A C6A C7A 179.7(14) . . . . ?
C13A C14A C1A C2A 0.0 . . . . ?
C4 C5 C6 C16 -24(8) . . . . ?
C4 C5 C6 C7 168(6) . . . . ?
C4 C3 C15 C16 2(9) . . . . ?
C4 C3 C15 C13 174(8) . . . . ?
C5 C4 C3 C2 164(6) . . . . ?
C5 C4 C3 C15 -10(10) . . . . ?
C5 C6 C7 C8 168(9) . . . . ?
C10 C16 C6 C5 -168(8) . . . . ?
C10 C16 C6 C7 0.0 . . . . ?
C10 C16 C15 C3 180(6) . . . . ?
C10 C16 C15 C13 7(7) . . . . ?
C10 C11 C12 C13 -6(16) . . . . ?
C16 C10 C9 C8 0.0 . . . . ?
C16 C10 C11 C12 8(13) . . . . ?
C16 C6 C7 C8 0.0 . . . . ?
C16 C15 C13 C12 -5(9) . . . . ?
C16 C15 C13 C14 172(6) . . . . ?
C6 C16 C15 C3 -5(8) . . . . ?
C6 C16 C15 C13 -177(6) . . . . ?
C6 C7 C8 C9 0.0 . . . . ?
C7 C8 C9 C10 0.0 . . . . ?
C9 C10 C16 C6 0.0 . . . . ?
C9 C10 C16 C15 176(7) . . . . ?
C9 C10 C11 C12 -176(8) . . . . ?
C11 C10 C16 C6 175(9) . . . . ?
C11 C10 C16 C15 -9(8) . . . . ?
C11 C10 C9 C8 -176(9) . . . . ?
C11 C12 C13 C14 -173(8) . . . . ?
C11 C12 C13 C15 5(13) . . . . ?
C14 C1 C2 C3 0.0 . . . . ?
C1 C14 C13 C12 177(9) . . . . ?
C1 C14 C13 C15 0.0 . . . . ?
C1 C2 C3 C4 -174(8) . . . . ?
C1 C2 C3 C15 0.0 . . . . ?
C2 C3 C15 C16 -172(6) . . . . ?
C2 C3 C15 C13 0.0 . . . . ?
C3 C4 C5 C6 21(9) . . . . ?
C3 C15 C13 C12 -177(9) . . . . ?
C3 C15 C13 C14 0.0 . . . . ?
C15 C16 C6 C5 16(8) . . . . ?
C15 C16 C6 C7 -176(7) . . . . ?
C13 C14 C1 C2 0.0 . . . . ?
